data_7218958
loop_
_publ_author_name
'Ji, Baoming'
'deng, dong sheng'
'Ma, Junying'
'Sun, Chaowei'
'Zhao, Bin'

_publ_section_title
;
 Two- and Three-Dimensional Lanthanide-Based Coordination Polymers
 Assembled by the Synergistic Effect of Various Lanthanide Radii and
 Flexibility of a New Binicotinate-Containing Ligand: in Situ Synthesis,
 Structures, and Properties
;
_journal_name_full 'RSC Adv.'
_journal_paper_doi 10.1039/C4RA12714E
_journal_year 2014
_chemical_formula_sum 'C12 H7 N2 O7 Pr'
_chemical_formula_weight 432.11
_chemical_name_systematic
;

 ?

;
_space_group_IT_number 9
_symmetry_cell_setting monoclinic
_symmetry_space_group_name_Hall 'C -2yc'
_symmetry_space_group_name_H-M 'C 1 c 1'
_atom_sites_solution_hydrogens geom
_atom_sites_solution_primary direct
_atom_sites_solution_secondary difmap
_audit_creation_method SHELXL-97
_audit_update_record
;
2013-12-09 deposited with the CCDC.
2014-11-28 downloaded from the CCDC.
;
_cell_angle_alpha 90.00
_cell_angle_beta 111.5980(10)
_cell_angle_gamma 90.00
_cell_formula_units_Z 4
_cell_length_a 17.570(3)
_cell_length_b 10.6061(15)
_cell_length_c 6.9846(10)
_cell_measurement_reflns_used 3662
_cell_measurement_temperature 296(2)
_cell_measurement_theta_max 28.21
_cell_measurement_theta_min 3.49
_cell_volume 1210.2(3)
_computing_cell_refinement 'Bruker SMART'
_computing_data_collection 'Bruker SMART'
_computing_data_reduction 'Bruker SAINT'
_computing_molecular_graphics 'Bruker SHELXTL'
_computing_publication_material 'Bruker SHELXTL'
_computing_structure_refinement 'SHELXL-97 (Sheldrick, 1997)'
_computing_structure_solution 'SHELXS-97 (Sheldrick, 1990)'
_diffrn_ambient_temperature 296(2)
_diffrn_measured_fraction_theta_full 0.999
_diffrn_measured_fraction_theta_max 0.999
_diffrn_measurement_device_type 'CCD area detector'
_diffrn_measurement_method 'phi and omega scans'
_diffrn_radiation_monochromator graphite
_diffrn_radiation_source 'fine-focus sealed tube'
_diffrn_radiation_type MoK\a
_diffrn_radiation_wavelength 0.71073
_diffrn_reflns_av_R_equivalents 0.0116
_diffrn_reflns_av_sigmaI/netI 0.0165
_diffrn_reflns_limit_h_max 21
_diffrn_reflns_limit_h_min -21
_diffrn_reflns_limit_k_max 12
_diffrn_reflns_limit_k_min -12
_diffrn_reflns_limit_l_max 8
_diffrn_reflns_limit_l_min -8
_diffrn_reflns_number 4500
_diffrn_reflns_theta_full 25.50
_diffrn_reflns_theta_max 25.50
_diffrn_reflns_theta_min 2.29
_diffrn_standards_decay_% 0
_diffrn_standards_interval_count 0
_diffrn_standards_interval_time 0
_diffrn_standards_number 0
_exptl_absorpt_coefficient_mu 4.069
_exptl_absorpt_correction_T_max 0.5120
_exptl_absorpt_correction_T_min 0.2863
_exptl_absorpt_correction_type multi-scan
_exptl_absorpt_process_details sadabs
_exptl_crystal_colour yellow
_exptl_crystal_density_diffrn 2.372
_exptl_crystal_density_method 'not measured'
_exptl_crystal_description block
_exptl_crystal_F_000 832
_exptl_crystal_size_max 0.41
_exptl_crystal_size_mid 0.29
_exptl_crystal_size_min 0.19
_refine_diff_density_max 0.378
_refine_diff_density_min -0.462
_refine_diff_density_rms 0.064
_refine_ls_abs_structure_details 'Flack H D (1983), Acta Cryst. A39, 876-881'
_refine_ls_abs_structure_Flack -0.044(16)
_refine_ls_extinction_method none
_refine_ls_goodness_of_fit_ref 1.086
_refine_ls_hydrogen_treatment constr
_refine_ls_matrix_type full
_refine_ls_number_parameters 200
_refine_ls_number_reflns 2208
_refine_ls_number_restraints 2
_refine_ls_restrained_S_all 1.086
_refine_ls_R_factor_all 0.0153
_refine_ls_R_factor_gt 0.0148
_refine_ls_shift/su_max 0.006
_refine_ls_shift/su_mean 0.000
_refine_ls_structure_factor_coef Fsqd
_refine_ls_weighting_details 'calc w=1/[\s^2^(Fo^2^)+(0.0200P)^2^+1.6051P] where P=(Fo^2^+2Fc^2^)/3'
_refine_ls_weighting_scheme calc
_refine_ls_wR_factor_gt 0.0379
_refine_ls_wR_factor_ref 0.0382
_reflns_number_gt 2135
_reflns_number_total 2208
_reflns_threshold_expression >2sigma(I)
_cod_data_source_file c4ra12714e2.cif
_cod_data_source_block 3
_cod_depositor_comments
;
The following automatic conversions were performed:

'_symmetry_cell_setting' value 'Monoclinic' changed to 'monoclinic'
according to
/usr/data/users/saulius/crontab/automatic-downloads/rss-feeds/RSC/lib/dictionaries/cif_core.dic
dictionary named 'cif_core.dic' version 2.4.2 from 2011-04-26.

Automatic conversion script
Id: cif_fix_values 2935 2014-11-11 08:27:57Z andrius 
;
_cod_original_sg_symbol_H-M Cc
_cod_database_code 7218958

loop_
_symmetry_equiv_pos_as_xyz
'x, y, z'
'x, -y, z+1/2'
'x+1/2, y+1/2, z'
'x+1/2, -y+1/2, z+1/2'

loop_
_atom_site_label
_atom_site_type_symbol
_atom_site_fract_x
_atom_site_fract_y
_atom_site_fract_z
_atom_site_U_iso_or_equiv
_atom_site_adp_type
_atom_site_occupancy
_atom_site_symmetry_multiplicity
_atom_site_calc_flag
_atom_site_refinement_flags
Pr1 Pr 0.24921(5) 0.247219(13) 0.25002(10) 0.01164(6) Uani 1 1 d .
N1 N 0.10471(16) 0.1924(2) -0.0338(4) 0.0127(5) Uani 1 1 d .
N2 N 0.13229(16) 0.4223(2) 0.1227(4) 0.0129(5) Uani 1 1 d .
O1 O 0.24216(13) 0.0526(2) 0.0615(4) 0.0235(6) Uani 1 1 d .
O2 O 0.17025(14) -0.1130(2) -0.1091(4) 0.0206(5) Uani 1 1 d .
O3 O -0.10938(14) 0.2839(2) -0.2030(4) 0.0204(5) Uani 1 1 d .
O4 O 0.28359(15) 0.4538(2) 0.4056(4) 0.0228(5) Uani 1 1 d .
O5 O 0.26071(14) 0.6588(2) 0.4353(3) 0.0184(5) Uani 1 1 d .
O6 O -0.06839(15) 0.4968(2) -0.2664(4) 0.0224(5) Uani 1 1 d .
H6 H -0.0869 0.4263 -0.2624 0.034 Uiso 1 1 calc R
O7 O 0.33196(18) 0.2190(3) 0.6429(4) 0.0277(6) Uani 1 1 d .
H1W H 0.3472 0.1529 0.6484 0.042 Uiso 1 1 d R
H2W H 0.3119 0.2424 0.7285 0.042 Uiso 1 1 d R
C1 C 0.0374(2) 0.2667(3) -0.0785(5) 0.0139(7) Uani 1 1 d .
C2 C -0.0427(2) 0.2141(3) -0.1743(5) 0.0154(6) Uani 1 1 d .
C3 C -0.0481(2) 0.0887(3) -0.2336(5) 0.0200(7) Uani 1 1 d .
H3 H -0.0995 0.0526 -0.2990 0.024 Uiso 1 1 calc R
C4 C 0.0208(2) 0.0163(3) -0.1977(5) 0.0192(7) Uani 1 1 d .
H4 H 0.0167 -0.0670 -0.2420 0.023 Uiso 1 1 calc R
C5 C 0.09672(19) 0.0713(3) -0.0933(5) 0.0146(6) Uani 1 1 d .
C6 C 0.17607(19) -0.0016(3) -0.0422(5) 0.0166(7) Uani 1 1 d .
C7 C 0.05681(18) 0.4016(3) -0.0216(5) 0.0128(6) Uani 1 1 d .
C8 C 0.00588(19) 0.5070(3) -0.1175(5) 0.0161(7) Uani 1 1 d .
C9 C 0.0363(2) 0.6286(3) -0.0622(5) 0.0179(7) Uani 1 1 d .
H9 H 0.0046 0.6979 -0.1261 0.021 Uiso 1 1 calc R
C10 C 0.1130(2) 0.6469(3) 0.0865(5) 0.0169(7) Uani 1 1 d .
H10 H 0.1337 0.7277 0.1243 0.020 Uiso 1 1 calc R
C11 C 0.1588(2) 0.5405(3) 0.1788(5) 0.0146(6) Uani 1 1 d .
C12 C 0.2408(2) 0.5523(3) 0.3521(5) 0.0159(7) Uani 1 1 d .

loop_
_atom_site_aniso_label
_atom_site_aniso_U_11
_atom_site_aniso_U_22
_atom_site_aniso_U_33
_atom_site_aniso_U_23
_atom_site_aniso_U_13
_atom_site_aniso_U_12
Pr1 0.00847(8) 0.00957(8) 0.01583(8) 0.00055(7) 0.00325(6) -0.00050(7)
N1 0.0094(13) 0.0120(14) 0.0153(12) -0.0015(11) 0.0028(10) -0.0006(10)
N2 0.0129(13) 0.0123(13) 0.0141(13) 0.0000(10) 0.0058(11) 0.0000(10)
O1 0.0126(12) 0.0179(12) 0.0372(15) -0.0081(11) 0.0060(11) 0.0004(10)
O2 0.0214(12) 0.0126(12) 0.0275(13) -0.0066(9) 0.0086(10) 0.0029(9)
O3 0.0085(12) 0.0191(11) 0.0318(14) -0.0030(11) 0.0053(11) 0.0017(10)
O4 0.0178(12) 0.0147(12) 0.0273(13) -0.0030(10) -0.0019(10) 0.0010(10)
O5 0.0190(12) 0.0148(12) 0.0214(12) -0.0062(9) 0.0073(10) -0.0025(9)
O6 0.0142(12) 0.0177(12) 0.0279(13) 0.0053(11) -0.0008(10) 0.0014(9)
O7 0.0324(16) 0.0220(13) 0.0252(14) 0.0027(11) 0.0066(13) 0.0066(12)
C1 0.0137(18) 0.0154(17) 0.0126(16) -0.0013(12) 0.0047(14) -0.0010(12)
C2 0.0094(16) 0.0200(16) 0.0155(16) -0.0009(14) 0.0031(13) -0.0001(14)
C3 0.0140(17) 0.0190(17) 0.0234(18) -0.0062(14) 0.0027(14) -0.0053(14)
C4 0.0176(18) 0.0148(16) 0.0242(19) -0.0042(14) 0.0065(14) -0.0025(14)
C5 0.0152(16) 0.0129(16) 0.0166(16) -0.0008(12) 0.0070(13) 0.0030(12)
C6 0.0161(18) 0.0171(18) 0.0180(17) -0.0009(13) 0.0078(14) 0.0038(13)
C7 0.0102(15) 0.0167(16) 0.0141(15) 0.0003(13) 0.0076(12) 0.0026(13)
C8 0.0150(17) 0.0196(18) 0.0166(17) 0.0006(12) 0.0093(15) 0.0029(13)
C9 0.0210(17) 0.0123(16) 0.0218(17) 0.0039(13) 0.0094(14) 0.0057(13)
C10 0.0201(17) 0.0131(16) 0.0189(17) -0.0013(12) 0.0088(14) -0.0003(13)
C11 0.0160(15) 0.0120(16) 0.0184(16) -0.0012(12) 0.0092(13) 0.0001(12)
C12 0.0170(17) 0.0173(17) 0.0161(16) -0.0011(13) 0.0092(13) -0.0023(14)

loop_
_atom_type_symbol
_atom_type_description
_atom_type_scat_dispersion_real
_atom_type_scat_dispersion_imag
_atom_type_scat_source
C C 0.0033 0.0016 'International Tables Vol C Tables 4.2.6.8 and 6.1.1.4'
H H 0.0000 0.0000 'International Tables Vol C Tables 4.2.6.8 and 6.1.1.4'
N N 0.0061 0.0033 'International Tables Vol C Tables 4.2.6.8 and 6.1.1.4'
O O 0.0106 0.0060 'International Tables Vol C Tables 4.2.6.8 and 6.1.1.4'
Pr Pr -0.2180 2.8214 'International Tables Vol C Tables 4.2.6.8 and 6.1.1.4'

loop_
_geom_angle_atom_site_label_1
_geom_angle_atom_site_label_2
_geom_angle_atom_site_label_3
_geom_angle
_geom_angle_site_symmetry_1
_geom_angle_site_symmetry_3
O3 Pr1 O4 89.34(9) 4 .
O3 Pr1 O1 78.53(8) 4 .
O4 Pr1 O1 165.38(8) . .
O3 Pr1 O2 125.32(8) 4 2
O4 Pr1 O2 115.64(9) . 2
O1 Pr1 O2 78.42(8) . 2
O3 Pr1 O5 76.12(8) 4 2_564
O4 Pr1 O5 86.91(8) . 2_564
O1 Pr1 O5 82.30(8) . 2_564
O2 Pr1 O5 146.62(9) 2 2_564
O3 Pr1 O7 72.11(9) 4 .
O4 Pr1 O7 71.41(9) . .
O1 Pr1 O7 111.76(9) . .
O2 Pr1 O7 71.77(9) 2 .
O5 Pr1 O7 141.32(9) 2_564 .
O3 Pr1 N1 136.85(9) 4 .
O4 Pr1 N1 123.14(8) . .
O1 Pr1 N1 64.13(8) . .
O2 Pr1 N1 69.04(8) 2 .
O5 Pr1 N1 78.09(8) 2_564 .
O7 Pr1 N1 140.59(9) . .
O3 Pr1 N2 140.45(8) 4 .
O4 Pr1 N2 63.51(8) . .
O1 Pr1 N2 122.14(9) . .
O2 Pr1 N2 93.33(8) 2 .
O5 Pr1 N2 74.32(8) 2_564 .
O7 Pr1 N2 119.57(9) . .
N1 Pr1 N2 59.63(8) . .
C5 N1 C1 120.1(3) . .
C5 N1 Pr1 113.8(2) . .
C1 N1 Pr1 124.0(2) . .
C11 N2 C7 120.4(3) . .
C11 N2 Pr1 114.2(2) . .
C7 N2 Pr1 123.9(2) . .
C6 O1 Pr1 123.54(19) . .
C6 O2 Pr1 135.8(2) . 2_554
C2 O3 Pr1 138.4(2) . 4_454
C12 O4 Pr1 126.4(2) . .
C12 O5 Pr1 131.9(2) . 2_565
C8 O6 H6 109.5 . .
Pr1 O7 H1W 102.3 . .
Pr1 O7 H2W 120.0 . .
H1W O7 H2W 118.7 . .
N1 C1 C2 120.3(3) . .
N1 C1 C7 113.6(3) . .
C2 C1 C7 126.1(3) . .
O3 C2 C3 121.8(3) . .
O3 C2 C1 120.7(3) . .
C3 C2 C1 117.5(3) . .
C4 C3 C2 121.4(3) . .
C4 C3 H3 119.3 . .
C2 C3 H3 119.3 . .
C3 C4 C5 118.1(3) . .
C3 C4 H4 120.9 . .
C5 C4 H4 120.9 . .
N1 C5 C4 122.3(3) . .
N1 C5 C6 115.7(3) . .
C4 C5 C6 122.0(3) . .
O1 C6 O2 124.9(3) . .
O1 C6 C5 118.4(3) . .
O2 C6 C5 116.6(3) . .
N2 C7 C8 119.5(3) . .
N2 C7 C1 114.8(3) . .
C8 C7 C1 125.5(3) . .
O6 C8 C9 117.0(3) . .
O6 C8 C7 124.1(3) . .
C9 C8 C7 118.8(3) . .
C10 C9 C8 120.5(3) . .
C10 C9 H9 119.8 . .
C8 C9 H9 119.8 . .
C9 C10 C11 118.0(3) . .
C9 C10 H10 121.0 . .
C11 C10 H10 121.0 . .
N2 C11 C10 122.7(3) . .
N2 C11 C12 116.0(3) . .
C10 C11 C12 121.3(3) . .
O4 C12 O5 124.9(3) . .
O4 C12 C11 117.3(3) . .
O5 C12 C11 117.8(3) . .

loop_
_geom_bond_atom_site_label_1
_geom_bond_atom_site_label_2
_geom_bond_distance
_geom_bond_site_symmetry_2
Pr1 O3 2.406(2) 4
Pr1 O4 2.422(2) .
Pr1 O1 2.427(2) .
Pr1 O2 2.434(2) 2
Pr1 O5 2.488(2) 2_564
Pr1 O7 2.607(3) .
Pr1 N1 2.647(3) .
Pr1 N2 2.667(3) .
N1 C5 1.342(4) .
N1 C1 1.359(4) .
N2 C11 1.344(4) .
N2 C7 1.356(4) .
O1 C6 1.258(4) .
O2 C6 1.261(4) .
O2 Pr1 2.434(2) 2_554
O3 C2 1.337(4) .
O3 Pr1 2.406(2) 4_454
O4 C12 1.261(4) .
O5 C12 1.259(4) .
O5 Pr1 2.488(2) 2_565
O6 C8 1.340(4) .
O6 H6 0.8200 .
O7 H1W 0.7469 .
O7 H2W 0.8360 .
C1 C2 1.430(5) .
C1 C7 1.491(4) .
C2 C3 1.386(5) .
C3 C4 1.377(5) .
C3 H3 0.9300 .
C4 C5 1.391(5) .
C4 H4 0.9300 .
C5 C6 1.517(4) .
C7 C8 1.435(4) .
C8 C9 1.395(5) .
C9 C10 1.380(5) .
C9 H9 0.9300 .
C10 C11 1.398(4) .
C10 H10 0.9300 .
C11 C12 1.508(4) .

loop_
_geom_hbond_atom_site_label_D
_geom_hbond_atom_site_label_H
_geom_hbond_atom_site_label_A
_geom_hbond_distance_DH
_geom_hbond_distance_HA
_geom_hbond_distance_DA
_geom_hbond_angle_DHA
_geom_hbond_site_symmetry_A
O6 H6 O3 0.82 1.65 2.459(4) 167.5 .
O7 H1W O6 0.75 2.15 2.864(4) 158.9 3_546
O7 H2W O5 0.84 2.22 3.050(4) 169.1 2_565

loop_
_geom_torsion_atom_site_label_1
_geom_torsion_atom_site_label_2
_geom_torsion_atom_site_label_3
_geom_torsion_atom_site_label_4
_geom_torsion
_geom_torsion_site_symmetry_1
O3 Pr1 N1 C5 50.4(3) 4
O4 Pr1 N1 C5 -177.0(2) .
O1 Pr1 N1 C5 17.6(2) .
O2 Pr1 N1 C5 -69.4(2) 2
O5 Pr1 N1 C5 104.7(2) 2_564
O7 Pr1 N1 C5 -75.8(3) .
N2 Pr1 N1 C5 -176.6(2) .
O3 Pr1 N1 C1 -146.2(2) 4
O4 Pr1 N1 C1 -13.7(3) .
O1 Pr1 N1 C1 -179.1(3) .
O2 Pr1 N1 C1 94.0(3) 2
O5 Pr1 N1 C1 -91.9(3) 2_564
O7 Pr1 N1 C1 87.5(3) .
N2 Pr1 N1 C1 -13.3(2) .
O3 Pr1 N2 C11 -38.0(3) 4
O4 Pr1 N2 C11 13.4(2) .
O1 Pr1 N2 C11 -151.1(2) .
O2 Pr1 N2 C11 130.5(2) 2
O5 Pr1 N2 C11 -81.0(2) 2_564
O7 Pr1 N2 C11 59.6(2) .
N1 Pr1 N2 C11 -166.2(2) .
O3 Pr1 N2 C7 128.3(2) 4
O4 Pr1 N2 C7 179.7(3) .
O1 Pr1 N2 C7 15.2(3) .
O2 Pr1 N2 C7 -63.2(2) 2
O5 Pr1 N2 C7 85.3(2) 2_564
O7 Pr1 N2 C7 -134.1(2) .
N1 Pr1 N2 C7 0.1(2) .
O3 Pr1 O1 C6 -174.7(3) 4
O4 Pr1 O1 C6 -140.2(3) .
O2 Pr1 O1 C6 55.2(2) 2
O5 Pr1 O1 C6 -97.4(3) 2_564
O7 Pr1 O1 C6 120.0(3) .
N1 Pr1 O1 C6 -16.9(2) .
N2 Pr1 O1 C6 -31.4(3) .
O3 Pr1 O4 C12 142.0(3) 4
O1 Pr1 O4 C12 108.2(4) .
O2 Pr1 O4 C12 -88.6(3) 2
O5 Pr1 O4 C12 65.8(3) 2_564
O7 Pr1 O4 C12 -146.7(3) .
N1 Pr1 O4 C12 -7.8(3) .
N2 Pr1 O4 C12 -8.2(2) .
C5 N1 C1 C2 4.9(5) .
Pr1 N1 C1 C2 -157.4(2) .
C5 N1 C1 C7 -174.0(3) .
Pr1 N1 C1 C7 23.6(4) .
Pr1 O3 C2 C3 22.6(5) 4_454
Pr1 O3 C2 C1 -156.7(3) 4_454
N1 C1 C2 O3 174.3(3) .
C7 C1 C2 O3 -6.8(5) .
N1 C1 C2 C3 -5.0(5) .
C7 C1 C2 C3 173.8(3) .
O3 C2 C3 C4 -177.9(3) .
C1 C2 C3 C4 1.4(5) .
C2 C3 C4 C5 2.2(5) .
C1 N1 C5 C4 -1.2(5) .
Pr1 N1 C5 C4 162.9(2) .
C1 N1 C5 C6 177.9(3) .
Pr1 N1 C5 C6 -18.1(3) .
C3 C4 C5 N1 -2.4(5) .
C3 C4 C5 C6 178.6(3) .
Pr1 O1 C6 O2 -165.9(2) .
Pr1 O1 C6 C5 14.5(4) .
Pr1 O2 C6 O1 -37.4(5) 2_554
Pr1 O2 C6 C5 142.3(2) 2_554
N1 C5 C6 O1 4.4(4) .
C4 C5 C6 O1 -176.6(3) .
N1 C5 C6 O2 -175.3(3) .
C4 C5 C6 O2 3.8(5) .
C11 N2 C7 C8 1.3(4) .
Pr1 N2 C7 C8 -164.2(2) .
C11 N2 C7 C1 176.3(3) .
Pr1 N2 C7 C1 10.9(4) .
N1 C1 C7 N2 -21.3(4) .
C2 C1 C7 N2 159.8(3) .
N1 C1 C7 C8 153.5(3) .
C2 C1 C7 C8 -25.5(5) .
N2 C7 C8 O6 177.7(3) .
C1 C7 C8 O6 3.2(5) .
N2 C7 C8 C9 1.3(4) .
C1 C7 C8 C9 -173.2(3) .
O6 C8 C9 C10 -178.5(3) .
C7 C8 C9 C10 -2.0(5) .
C8 C9 C10 C11 0.1(5) .
C7 N2 C11 C10 -3.3(5) .
Pr1 N2 C11 C10 163.5(2) .
C7 N2 C11 C12 175.4(3) .
Pr1 N2 C11 C12 -17.8(3) .
C9 C10 C11 N2 2.6(5) .
C9 C10 C11 C12 -176.0(3) .
Pr1 O4 C12 O5 -179.5(2) .
Pr1 O4 C12 C11 2.2(4) .
Pr1 O5 C12 O4 -82.5(4) 2_565
Pr1 O5 C12 C11 95.8(3) 2_565
N2 C11 C12 O4 11.8(4) .
C10 C11 C12 O4 -169.5(3) .
N2 C11 C12 O5 -166.7(3) .
C10 C11 C12 O5 12.0(4) .
